data_2227973
loop_
_publ_author_name
'Wang, Hong-Mei'
'Deng, Shou-Heng'
'Zeng, Xiao-Hua'
'Chen, Ping'
'Chen, Li-Li'

_publ_section_title
;
 6-Butyl-5-(4-methylphenoxy)-3-phenyl-3<i>H</i>-1,2,3-triazolo[4,5-<i>d</i>]pyrimidin-7(6<i>H</i>)-one
;
_journal_coeditor_code RZ2502
_journal_issue 11
_journal_name_full 'Acta Crystallographica Section E'
_journal_page_first o2990
_journal_page_last o2991
_journal_paper_doi 10.1107/S160053681004300X
_journal_volume 66
_journal_year 2010
_chemical_formula_iupac 'C21 H21 N5 O2'
_chemical_formula_moiety 'C21 H21 N5 O2'
_chemical_formula_sum 'C21 H21 N5 O2'
_chemical_formula_weight 375.43
_chemical_name_systematic
;6-Butyl-5-(4-methylphenoxy)-3-phenyl-3<i>H</i>-1,2,3-
triazolo[4,5-<i>d</i>]pyrimidin-7(6<i>H</i>)-one
;
_space_group_IT_number 14
_symmetry_cell_setting monoclinic
_symmetry_space_group_name_Hall '-P 2yn'
_symmetry_space_group_name_H-M 'P 1 21/n 1'
_atom_sites_solution_hydrogens geom
_atom_sites_solution_primary direct
_atom_sites_solution_secondary difmap
_cell_angle_alpha 90.00
_cell_angle_beta 107.6430(10)
_cell_angle_gamma 90.00
_cell_formula_units_Z 4
_cell_length_a 11.0954(10)
_cell_length_b 16.4478(15)
_cell_length_c 11.3484(11)
_cell_measurement_reflns_used 6350
_cell_measurement_temperature 298(2)
_cell_measurement_theta_max 25.80
_cell_measurement_theta_min 2.25
_cell_volume 1973.6(3)
_computing_cell_refinement 'SAINT (Bruker, 2001)'
_computing_data_collection 'SMART (Bruker, 2001)'
_computing_data_reduction 'SAINT (Bruker, 2001)'
_computing_molecular_graphics 'PLATON (Spek, 2009)'
_computing_publication_material 'SHELXTL (Sheldrick, 2008)'
_computing_structure_refinement 'SHELXL97 (Sheldrick, 2008)'
_computing_structure_solution 'SHELXS97 (Sheldrick, 2008)'
_diffrn_ambient_temperature 298(2)
_diffrn_measured_fraction_theta_full 1.000
_diffrn_measured_fraction_theta_max 1.000
_diffrn_measurement_device_type 'Bruker SMART CCD area-detector'
_diffrn_measurement_method '\f and \w scans'
_diffrn_radiation_monochromator graphite
_diffrn_radiation_source 'fine-focus sealed tube'
_diffrn_radiation_type MoK\a
_diffrn_radiation_wavelength 0.71073
_diffrn_reflns_av_R_equivalents 0.0548
_diffrn_reflns_av_sigmaI/netI 0.0313
_diffrn_reflns_limit_h_max 13
_diffrn_reflns_limit_h_min -13
_diffrn_reflns_limit_k_max 20
_diffrn_reflns_limit_k_min -20
_diffrn_reflns_limit_l_max 13
_diffrn_reflns_limit_l_min -13
_diffrn_reflns_number 20458
_diffrn_reflns_theta_full 26.00
_diffrn_reflns_theta_max 26.00
_diffrn_reflns_theta_min 2.25
_exptl_absorpt_coefficient_mu 0.085
_exptl_absorpt_correction_T_max 0.985
_exptl_absorpt_correction_T_min 0.983
_exptl_absorpt_correction_type multi-scan
_exptl_absorpt_process_details '(SADABS; Sheldrick, 1996)'
_exptl_crystal_colour colourless
_exptl_crystal_density_diffrn 1.263
_exptl_crystal_density_method 'not measured'
_exptl_crystal_description block
_exptl_crystal_F_000 792
_exptl_crystal_size_max 0.20
_exptl_crystal_size_mid 0.20
_exptl_crystal_size_min 0.20
_refine_diff_density_max 0.561
_refine_diff_density_min -0.239
_refine_ls_extinction_method none
_refine_ls_goodness_of_fit_ref 1.078
_refine_ls_hydrogen_treatment constr
_refine_ls_matrix_type full
_refine_ls_number_parameters 293
_refine_ls_number_reflns 3876
_refine_ls_number_restraints 11
_refine_ls_restrained_S_all 1.157
_refine_ls_R_factor_all 0.0719
_refine_ls_R_factor_gt 0.0541
_refine_ls_shift/su_max 0.000
_refine_ls_shift/su_mean 0.000
_refine_ls_structure_factor_coef Fsqd
_refine_ls_weighting_details 'calc w=1/[\s^2^(Fo^2^)+(0.1122P)^2^+0.0419P] where P=(Fo^2^+2Fc^2^)/3'
_refine_ls_weighting_scheme calc
_refine_ls_wR_factor_gt 0.1720
_refine_ls_wR_factor_ref 0.1822
_reflns_number_gt 2663
_reflns_number_total 3876
_reflns_threshold_expression I>2\s(I)
_cod_data_source_file rz2502.cif
_cod_data_source_block I
_cod_original_sg_symbol_H-M 'P 21/n'
_cod_database_code 2227973
_cod_database_fobs_code 2227973

loop_
_symmetry_equiv_pos_as_xyz
'x, y, z'
'-x+1/2, y+1/2, -z+1/2'
'-x, -y, -z'
'x-1/2, -y-1/2, z-1/2'

loop_
_atom_site_type_symbol
_atom_site_label
_atom_site_fract_x
_atom_site_fract_y
_atom_site_fract_z
_atom_site_U_iso_or_equiv
_atom_site_adp_type
_atom_site_calc_flag
_atom_site_refinement_flags
_atom_site_occupancy
_atom_site_disorder_assembly
_atom_site_disorder_group
C C1 0.42419(17) 0.24051(13) 0.45138(17) 0.0654(5) Uani d . 1 . .
C C2 0.5223(2) 0.26001(14) 0.5541(2) 0.0797(6) Uani d . 1 . .
H H2 0.5810 0.2208 0.5936 0.096 Uiso calc R 1 . .
C C3 0.5326(2) 0.33854(15) 0.5978(2) 0.0904(7) Uani d . 1 . .
H H3 0.5980 0.3523 0.6682 0.108 Uiso calc R 1 . .
C C4 0.4468(3) 0.39682(15) 0.5381(3) 0.0909(7) Uani d . 1 . .
H H4 0.4543 0.4499 0.5677 0.109 Uiso calc R 1 . .
C C5 0.3502(2) 0.37608(16) 0.4348(3) 0.0923(7) Uani d . 1 . .
H H5 0.2922 0.4154 0.3942 0.111 Uiso calc R 1 . .
C C6 0.3380(2) 0.29824(14) 0.3907(2) 0.0764(6) Uani d . 1 . .
H H6 0.2723 0.2845 0.3205 0.092 Uiso calc R 1 . .
C C7 0.49373(17) 0.10245(12) 0.39629(16) 0.0616(5) Uani d . 1 A .
C C8 0.42311(18) 0.03487(12) 0.34748(17) 0.0659(5) Uani d . 1 . .
C C9 0.4821(2) -0.03604(13) 0.31905(17) 0.0681(5) Uani d . 1 A .
C C10 0.67331(18) 0.04538(13) 0.39924(17) 0.0670(5) Uani d . 1 A .
C C11 0.6857(6) -0.0970(5) 0.3246(5) 0.0795(18) Uani d PD 0.77 A 1
H H11A 0.6320 -0.1448 0.3109 0.095 Uiso calc PR 0.77 A 1
H H11B 0.7589 -0.1073 0.3956 0.095 Uiso calc PR 0.77 A 1
C C12 0.7294(5) -0.0808(4) 0.2082(5) 0.138(2) Uani d PD 0.77 A 1
H H12A 0.7829 -0.0328 0.2238 0.166 Uiso calc PR 0.77 A 1
H H12B 0.7810 -0.1263 0.1980 0.166 Uiso calc PR 0.77 A 1
C C13 0.6379(6) -0.0699(3) 0.1027(5) 0.149(2) Uani d PD 0.77 A 1
H H13A 0.6006 -0.0168 0.1050 0.179 Uiso calc PR 0.77 A 1
H H13B 0.5726 -0.1101 0.0979 0.179 Uiso calc PR 0.77 A 1
C C14 0.6776(10) -0.0757(5) -0.0175(6) 0.142(4) Uani d PD 0.77 A 1
H H14A 0.7472 -0.0395 -0.0114 0.213 Uiso calc PR 0.77 A 1
H H14B 0.6074 -0.0606 -0.0874 0.213 Uiso calc PR 0.77 A 1
H H14C 0.7026 -0.1304 -0.0279 0.213 Uiso calc PR 0.77 A 1
C C11' 0.704(2) -0.0825(18) 0.3141(15) 0.104(10) Uani d PD 0.23 A 2
H H11C 0.7847 -0.0555 0.3291 0.125 Uiso calc PR 0.23 A 2
H H11D 0.7168 -0.1296 0.3679 0.125 Uiso calc PR 0.23 A 2
C C12' 0.6617(12) -0.1107(8) 0.1849(10) 0.081(3) Uani d PD 0.23 A 2
H H12C 0.6172 -0.1610 0.1880 0.097 Uiso calc PR 0.23 A 2
H H12D 0.5967 -0.0720 0.1431 0.097 Uiso calc PR 0.23 A 2
C C13' 0.7276(11) -0.1267(7) 0.0973(8) 0.104(4) Uani d PD 0.23 A 2
H H13C 0.8104 -0.1024 0.1329 0.125 Uiso calc PR 0.23 A 2
H H13D 0.7414 -0.1850 0.1015 0.125 Uiso calc PR 0.23 A 2
C C14' 0.695(2) -0.1081(15) -0.0281(18) 0.101(6) Uani d PD 0.23 A 2
H H14D 0.6086 -0.1234 -0.0676 0.152 Uiso calc PR 0.23 A 2
H H14E 0.7492 -0.1374 -0.0650 0.152 Uiso calc PR 0.23 A 2
H H14F 0.7046 -0.0508 -0.0381 0.152 Uiso calc PR 0.23 A 2
C C15 0.87510(18) 0.10857(13) 0.4721(2) 0.0717(6) Uani d . 1 A .
C C16 0.9372(2) 0.14531(16) 0.4005(2) 0.0856(7) Uani d . 1 . .
H H16 0.9238 0.1289 0.3191 0.103 Uiso calc R 1 . .
C C17 1.0212(2) 0.20782(16) 0.4509(2) 0.0895(7) Uani d . 1 . .
H H17 1.0632 0.2338 0.4020 0.107 Uiso calc R 1 . .
C C18 1.04316(19) 0.23192(14) 0.5710(2) 0.0809(6) Uani d . 1 . .
C C19 0.9782(2) 0.19289(17) 0.6399(2) 0.0904(7) Uani d . 1 . .
H H19 0.9913 0.2088 0.7215 0.108 Uiso calc R 1 . .
C C20 0.8938(2) 0.13042(16) 0.5914(2) 0.0865(7) Uani d . 1 . .
H H20 0.8511 0.1042 0.6396 0.104 Uiso calc R 1 . .
C C21 1.1367(3) 0.29832(18) 0.6258(3) 0.1124(9) Uani d . 1 . .
H H21A 1.2173 0.2847 0.6163 0.169 Uiso calc R 1 . .
H H21B 1.1449 0.3040 0.7121 0.169 Uiso calc R 1 . .
H H21C 1.1074 0.3486 0.5840 0.169 Uiso calc R 1 . .
N N1 0.40888(13) 0.15838(10) 0.40749(14) 0.0651(4) Uani d . 1 . .
N N2 0.28911(15) 0.12506(12) 0.36653(17) 0.0760(5) Uani d . 1 . .
N N3 0.29856(15) 0.05057(12) 0.33090(16) 0.0763(5) Uani d . 1 . .
N N4 0.61476(15) -0.02544(10) 0.34970(14) 0.0686(5) Uani d D 1 . .
N N5 0.62063(14) 0.11114(10) 0.42446(15) 0.0660(4) Uani d . 1 . .
O O1 0.43198(15) -0.09929(10) 0.27448(15) 0.0877(5) Uani d . 1 . .
O O2 0.79833(13) 0.04150(9) 0.41997(15) 0.0840(5) Uani d . 1 . .

loop_
_atom_site_aniso_label
_atom_site_aniso_U_11
_atom_site_aniso_U_22
_atom_site_aniso_U_33
_atom_site_aniso_U_12
_atom_site_aniso_U_13
_atom_site_aniso_U_23
C1 0.0492(10) 0.0861(14) 0.0599(11) 0.0031(9) 0.0152(8) 0.0080(10)
C2 0.0634(12) 0.0853(15) 0.0760(14) 0.0001(11) -0.0002(10) 0.0097(11)
C3 0.0771(15) 0.0954(17) 0.0843(15) -0.0114(13) 0.0029(12) 0.0014(13)
C4 0.0866(17) 0.0855(15) 0.1014(19) -0.0009(13) 0.0299(14) 0.0018(13)
C5 0.0803(16) 0.0996(18) 0.0938(18) 0.0185(13) 0.0215(13) 0.0128(14)
C6 0.0601(12) 0.0930(16) 0.0707(13) 0.0125(10) 0.0115(10) 0.0046(11)
C7 0.0500(10) 0.0810(12) 0.0489(10) -0.0003(9) 0.0079(7) 0.0085(8)
C8 0.0558(11) 0.0851(13) 0.0507(10) -0.0027(9) 0.0068(8) 0.0085(9)
C9 0.0658(12) 0.0824(14) 0.0495(10) -0.0053(10) 0.0074(8) 0.0065(9)
C10 0.0532(11) 0.0879(14) 0.0570(11) 0.0019(10) 0.0121(8) 0.0019(10)
C11 0.075(2) 0.086(3) 0.076(3) 0.011(3) 0.020(2) -0.004(2)
C12 0.111(4) 0.156(5) 0.147(5) -0.007(3) 0.038(4) -0.070(4)
C13 0.205(6) 0.147(4) 0.114(3) 0.064(4) 0.077(4) 0.047(3)
C14 0.200(8) 0.147(7) 0.095(4) -0.014(5) 0.069(4) 0.014(4)
C11' 0.129(17) 0.097(15) 0.105(15) -0.015(10) 0.064(12) -0.019(10)
C12' 0.077(7) 0.097(8) 0.069(7) -0.011(6) 0.022(6) -0.018(6)
C13' 0.115(10) 0.090(7) 0.097(9) 0.002(7) 0.015(7) -0.010(6)
C14' 0.090(10) 0.108(15) 0.106(12) -0.014(9) 0.030(8) 0.001(9)
C15 0.0446(10) 0.0929(14) 0.0758(13) 0.0081(10) 0.0154(9) -0.0068(11)
C16 0.0669(13) 0.1198(18) 0.0734(14) 0.0020(13) 0.0264(11) -0.0123(13)
C17 0.0689(14) 0.1146(18) 0.0916(17) -0.0009(13) 0.0341(12) -0.0005(14)
C18 0.0544(11) 0.0949(15) 0.0930(16) 0.0076(11) 0.0217(11) -0.0096(12)
C19 0.0702(14) 0.127(2) 0.0742(14) -0.0021(13) 0.0221(11) -0.0188(13)
C20 0.0644(13) 0.1234(19) 0.0741(15) -0.0102(13) 0.0247(11) -0.0068(13)
C21 0.0855(18) 0.119(2) 0.133(2) -0.0136(16) 0.0334(17) -0.0260(18)
N1 0.0459(8) 0.0832(11) 0.0604(9) 0.0038(8) 0.0072(7) 0.0055(8)
N2 0.0471(9) 0.0998(13) 0.0749(11) -0.0033(8) 0.0091(8) 0.0027(9)
N3 0.0534(10) 0.0983(13) 0.0695(10) -0.0053(9) 0.0072(8) 0.0046(9)
N4 0.0641(10) 0.0817(11) 0.0557(9) 0.0031(8) 0.0118(7) 0.0001(8)
N5 0.0480(9) 0.0836(11) 0.0630(9) 0.0007(8) 0.0116(7) 0.0018(8)
O1 0.0859(11) 0.0879(11) 0.0802(10) -0.0134(8) 0.0117(8) -0.0049(8)
O2 0.0526(8) 0.1000(11) 0.0981(11) 0.0020(7) 0.0209(7) -0.0187(8)

loop_
_atom_type_symbol
_atom_type_description
_atom_type_scat_dispersion_real
_atom_type_scat_dispersion_imag
_atom_type_scat_source
C C 0.0033 0.0016 'International Tables Vol C Tables 4.2.6.8 and 6.1.1.4'
H H 0.0000 0.0000 'International Tables Vol C Tables 4.2.6.8 and 6.1.1.4'
N N 0.0061 0.0033 'International Tables Vol C Tables 4.2.6.8 and 6.1.1.4'
O O 0.0106 0.0060 'International Tables Vol C Tables 4.2.6.8 and 6.1.1.4'

loop_
_geom_angle_atom_site_label_1
_geom_angle_atom_site_label_2
_geom_angle_atom_site_label_3
_geom_angle_site_symmetry_1
_geom_angle_site_symmetry_3
_geom_angle
_geom_angle_publ_flag
C2 C1 C6 . . 121.1(2) ?
C2 C1 N1 . . 119.77(18) ?
C6 C1 N1 . . 119.07(18) ?
C1 C2 C3 . . 118.9(2) ?
C1 C2 H2 . . 120.5 ?
C3 C2 H2 . . 120.5 ?
C4 C3 C2 . . 120.5(2) ?
C4 C3 H3 . . 119.8 ?
C2 C3 H3 . . 119.8 ?
C5 C4 C3 . . 119.5(2) ?
C5 C4 H4 . . 120.2 ?
C3 C4 H4 . . 120.2 ?
C6 C5 C4 . . 120.8(2) ?
C6 C5 H5 . . 119.6 ?
C4 C5 H5 . . 119.6 ?
C5 C6 C1 . . 119.1(2) ?
C5 C6 H6 . . 120.4 ?
C1 C6 H6 . . 120.4 ?
N1 C7 N5 . . 127.68(18) ?
N1 C7 C8 . . 105.08(17) ?
N5 C7 C8 . . 127.23(19) ?
N3 C8 C7 . . 109.43(18) ?
N3 C8 C9 . . 129.96(19) ?
C7 C8 C9 . . 120.58(19) ?
O1 C9 N4 . . 121.2(2) ?
O1 C9 C8 . . 127.7(2) ?
N4 C9 C8 . . 111.04(18) ?
N5 C10 O2 . . 120.81(18) ?
N5 C10 N4 . . 127.48(18) ?
O2 C10 N4 . . 111.70(18) ?
N4 C11 C12 . . 110.1(5) ?
N4 C11 H11A . . 109.6 ?
C12 C11 H11A . . 109.6 ?
N4 C11 H11B . . 109.6 ?
C12 C11 H11B . . 109.6 ?
H11A C11 H11B . . 108.2 ?
C13 C12 C11 . . 115.9(5) ?
C13 C12 H12A . . 108.3 ?
C11 C12 H12A . . 108.3 ?
C13 C12 H12B . . 108.3 ?
C11 C12 H12B . . 108.3 ?
H12A C12 H12B . . 107.4 ?
C12 C13 C14 . . 116.1(6) ?
C12 C13 H13A . . 108.3 ?
C14 C13 H13A . . 108.3 ?
C12 C13 H13B . . 108.3 ?
C14 C13 H13B . . 108.3 ?
H13A C13 H13B . . 107.4 ?
C12' C11' N4 . . 115.4(11) ?
C12' C11' H11C . . 108.4 ?
N4 C11' H11C . . 108.4 ?
C12' C11' H11D . . 108.4 ?
N4 C11' H11D . . 108.4 ?
H11C C11' H11D . . 107.5 ?
C13' C12' C11' . . 132.7(14) ?
C13' C12' H12C . . 104.1 ?
C11' C12' H12C . . 104.1 ?
C13' C12' H12D . . 104.1 ?
C11' C12' H12D . . 104.1 ?
H12C C12' H12D . . 105.5 ?
C14' C13' C12' . . 130.0(14) ?
C14' C13' H13C . . 104.8 ?
C12' C13' H13C . . 104.8 ?
C14' C13' H13D . . 104.8 ?
C12' C13' H13D . . 104.8 ?
H13C C13' H13D . . 105.8 ?
C13' C14' H14D . . 109.5 ?
C13' C14' H14E . . 109.5 ?
H14D C14' H14E . . 109.5 ?
C13' C14' H14F . . 109.5 ?
H14D C14' H14F . . 109.5 ?
H14E C14' H14F . . 109.5 ?
C20 C15 C16 . . 121.9(2) ?
C20 C15 O2 . . 121.1(2) ?
C16 C15 O2 . . 116.70(19) ?
C15 C16 C17 . . 118.9(2) ?
C15 C16 H16 . . 120.6 ?
C17 C16 H16 . . 120.6 ?
C18 C17 C16 . . 121.3(2) ?
C18 C17 H17 . . 119.4 ?
C16 C17 H17 . . 119.4 ?
C17 C18 C19 . . 117.8(2) ?
C17 C18 C21 . . 120.9(2) ?
C19 C18 C21 . . 121.3(2) ?
C18 C19 C20 . . 121.9(2) ?
C18 C19 H19 . . 119.0 ?
C20 C19 H19 . . 119.0 ?
C15 C20 C19 . . 118.2(2) ?
C15 C20 H20 . . 120.9 ?
C19 C20 H20 . . 120.9 ?
C18 C21 H21A . . 109.5 ?
C18 C21 H21B . . 109.5 ?
H21A C21 H21B . . 109.5 ?
C18 C21 H21C . . 109.5 ?
H21A C21 H21C . . 109.5 ?
H21B C21 H21C . . 109.5 ?
C7 N1 N2 . . 108.99(17) ?
C7 N1 C1 . . 131.55(16) ?
N2 N1 C1 . . 119.47(15) ?
N3 N2 N1 . . 108.51(16) ?
N2 N3 C8 . . 107.99(16) ?
C10 N4 C9 . . 122.28(17) ?
C10 N4 C11 . . 122.6(4) ?
C9 N4 C11 . . 115.2(4) ?
C10 N4 C11' . . 111.9(13) ?
C9 N4 C11' . . 125.1(12) ?
C11 N4 C11' . . 13.6(18) ?
C10 N5 C7 . . 111.38(17) ?
C10 O2 C15 . . 119.97(16) ?

loop_
_geom_bond_atom_site_label_1
_geom_bond_atom_site_label_2
_geom_bond_site_symmetry_2
_geom_bond_distance
_geom_bond_publ_flag
C1 C2 . 1.370(3) ?
C1 C6 . 1.375(3) ?
C1 N1 . 1.432(3) ?
C2 C3 . 1.376(3) ?
C2 H2 . 0.9300 ?
C3 C4 . 1.376(3) ?
C3 H3 . 0.9300 ?
C4 C5 . 1.371(4) ?
C4 H4 . 0.9300 ?
C5 C6 . 1.366(3) ?
C5 H5 . 0.9300 ?
C6 H6 . 0.9300 ?
C7 N1 . 1.349(2) ?
C7 N5 . 1.354(2) ?
C7 C8 . 1.376(3) ?
C8 N3 . 1.362(3) ?
C8 C9 . 1.422(3) ?
C9 O1 . 1.215(2) ?
C9 N4 . 1.416(3) ?
C10 N5 . 1.302(3) ?
C10 O2 . 1.336(2) ?
C10 N4 . 1.369(3) ?
C11 N4 . 1.491(4) ?
C11 C12 . 1.562(8) ?
C11 H11A . 0.9700 ?
C11 H11B . 0.9700 ?
C12 C13 . 1.326(6) ?
C12 H12A . 0.9700 ?
C12 H12B . 0.9700 ?
C13 C14 . 1.559(7) ?
C13 H13A . 0.9700 ?
C13 H13B . 0.9700 ?
C14 H14A . 0.9600 ?
C14 H14B . 0.9600 ?
C14 H14C . 0.9600 ?
C11' C12' . 1.473(10) ?
C11' N4 . 1.502(10) ?
C11' H11C . 0.9700 ?
C11' H11D . 0.9700 ?
C12' C13' . 1.426(9) ?
C12' H12C . 0.9700 ?
C12' H12D . 0.9700 ?
C13' C14' . 1.39(2) ?
C13' H13C . 0.9700 ?
C13' H13D . 0.9700 ?
C14' H14D . 0.9600 ?
C14' H14E . 0.9600 ?
C14' H14F . 0.9600 ?
C15 C20 . 1.355(3) ?
C15 C16 . 1.356(3) ?
C15 O2 . 1.410(3) ?
C16 C17 . 1.389(3) ?
C16 H16 . 0.9300 ?
C17 C18 . 1.369(3) ?
C17 H17 . 0.9300 ?
C18 C19 . 1.373(3) ?
C18 C21 . 1.505(3) ?
C19 C20 . 1.387(3) ?
C19 H19 . 0.9300 ?
C20 H20 . 0.9300 ?
C21 H21A . 0.9600 ?
C21 H21B . 0.9600 ?
C21 H21C . 0.9600 ?
N1 N2 . 1.381(2) ?
N2 N3 . 1.304(3) ?

loop_
_geom_hbond_atom_site_label_D
_geom_hbond_atom_site_label_H
_geom_hbond_atom_site_label_A
_geom_hbond_site_symmetry_A
_geom_hbond_distance_DH
_geom_hbond_distance_HA
_geom_hbond_distance_DA
_geom_hbond_angle_DHA
_geom_hbond_publ_flag
C12 H12A O2 . 0.97 2.50 3.048(5) 115.7 y
C2 H2 O1 3_656 0.93 2.53 3.230(3) 132.6 y
C3 H3 N2 4_666 0.93 2.61 3.535(2) 174 y
